data_7120616
loop_
_publ_author_name
'Zhang, Youquan'
'Yu, aimin'
'jia, jiru'
'Ma, Shanshan'
'Li, Ke'
'Wei, Yin'
'Meng, Xiangtai'

_publ_section_title
;
 NaH promoted [4+3] annulation of crotonate-derived sulfur ylides and
 thioaurones: synthesis of 2,5-dihydrobenzo[4,5] thieno[3,2-b]oxepine
;
_journal_name_full 'Chem. Commun.'
_journal_paper_doi 10.1039/C7CC04466F
_journal_year 2017
_chemical_formula_sum 'C20 H15 Cl O4 S'
_chemical_formula_weight 386.83
_space_group_crystal_system monoclinic
_space_group_IT_number 15
_space_group_name_Hall '-C 2yc'
_space_group_name_H-M_alt 'C 1 2/c 1'
_symmetry_space_group_name_Hall '-C 2yc'
_symmetry_space_group_name_H-M 'C 1 2/c 1'
_atom_sites_solution_hydrogens geom
_audit_creation_method SHELXL-2014/7
_audit_update_record
;
2017-05-11 deposited with the CCDC.
2017-09-05 downloaded from the CCDC.
;
_cell_angle_alpha 90
_cell_angle_beta 130.740(7)
_cell_angle_gamma 90
_cell_formula_units_Z 8
_cell_length_a 26.3420(19)
_cell_length_b 8.9941(7)
_cell_length_c 20.0725(13)
_cell_measurement_reflns_used 3989
_cell_measurement_temperature 295(2)
_cell_measurement_theta_max 66.42
_cell_measurement_theta_min 4.43
_cell_volume 3603.2(6)
_computing_structure_refinement 'SHELXL-2014/7 (Sheldrick, 2014)'
_diffrn_ambient_temperature 295(2)
_diffrn_measured_fraction_theta_full 0.976
_diffrn_measured_fraction_theta_max 0.976
_diffrn_measurement_device_type CCD
_diffrn_radiation_type CuK\a
_diffrn_radiation_wavelength 1.54178
_diffrn_reflns_av_R_equivalents 0.0505
_diffrn_reflns_av_unetI/netI 0.0358
_diffrn_reflns_Laue_measured_fraction_full 0.976
_diffrn_reflns_Laue_measured_fraction_max 0.976
_diffrn_reflns_limit_h_max 25
_diffrn_reflns_limit_h_min -31
_diffrn_reflns_limit_k_max 10
_diffrn_reflns_limit_k_min -5
_diffrn_reflns_limit_l_max 23
_diffrn_reflns_limit_l_min -19
_diffrn_reflns_number 9837
_diffrn_reflns_point_group_measured_fraction_full 0.976
_diffrn_reflns_point_group_measured_fraction_max 0.976
_diffrn_reflns_theta_full 66.767
_diffrn_reflns_theta_max 66.767
_diffrn_reflns_theta_min 4.430
_exptl_absorpt_coefficient_mu 3.160
_exptl_absorpt_correction_type multi-scan
_exptl_absorpt_process_details sadabs
_exptl_crystal_colour colorless
_exptl_crystal_density_diffrn 1.426
_exptl_crystal_description Block
_exptl_crystal_F_000 1600
_exptl_crystal_size_max 0.220
_exptl_crystal_size_mid 0.200
_exptl_crystal_size_min 0.180
_exptl_transmission_factor_max 0.864
_exptl_transmission_factor_min 0.864
_refine_diff_density_max 0.376
_refine_diff_density_min -0.347
_refine_diff_density_rms 0.052
_refine_ls_extinction_method none
_refine_ls_goodness_of_fit_ref 1.010
_refine_ls_hydrogen_treatment constr
_refine_ls_matrix_type full
_refine_ls_number_parameters 236
_refine_ls_number_reflns 3123
_refine_ls_number_restraints 0
_refine_ls_restrained_S_all 1.010
_refine_ls_R_factor_all 0.0582
_refine_ls_R_factor_gt 0.0440
_refine_ls_shift/su_max 0.001
_refine_ls_shift/su_mean 0.000
_refine_ls_structure_factor_coef Fsqd
_refine_ls_weighting_details 'w=1/[\s^2^(Fo^2^)+(0.0678P)^2^+2.8604P] where P=(Fo^2^+2Fc^2^)/3'
_refine_ls_weighting_scheme calc
_refine_ls_wR_factor_gt 0.1124
_refine_ls_wR_factor_ref 0.1212
_reflns_Friedel_coverage 0.000
_reflns_number_gt 2512
_reflns_number_total 3123
_reflns_threshold_expression 'I > 2\s(I)'
_cod_data_source_file c7cc04466f2.cif
_cod_data_source_block 1_a
_cod_original_cell_volume 3603.2(5)
_cod_database_code 7120616
_shelx_shelxl_version_number 2014/7
_shelx_space_group_comment
;
The symmetry employed for this shelxl refinement is uniquely defined
by the following loop, which should always be used as a source of
symmetry information in preference to the above space-group names.
They are only intended as comments.
;
_shelx_estimated_absorpt_t_min 0.543
_shelx_estimated_absorpt_t_max 0.600

loop_
_space_group_symop_operation_xyz
'x, y, z'
'-x, y, -z+1/2'
'x+1/2, y+1/2, z'
'-x+1/2, y+1/2, -z+1/2'
'-x, -y, -z'
'x, -y, z-1/2'
'-x+1/2, -y+1/2, -z'
'x+1/2, -y+1/2, z-1/2'

loop_
_atom_site_label
_atom_site_type_symbol
_atom_site_fract_x
_atom_site_fract_y
_atom_site_fract_z
_atom_site_U_iso_or_equiv
_atom_site_adp_type
_atom_site_occupancy
_atom_site_site_symmetry_order
_atom_site_calc_flag
_atom_site_refinement_flags_posn
_atom_site_refinement_flags_adp
C1 C 0.83133(12) 0.8605(3) 0.65562(16) 0.0438(6) Uani 1 1 d . .
H1 H 0.8688 0.8202 0.7085 0.053 Uiso 1 1 calc R U
C2 C 0.83797(14) 0.9637(3) 0.61003(18) 0.0498(7) Uani 1 1 d . .
C3 C 0.78379(14) 1.0226(3) 0.53111(18) 0.0528(7) Uani 1 1 d . .
H3 H 0.7901 1.0929 0.5031 0.063 Uiso 1 1 calc R U
C4 C 0.71984(14) 0.9775(3) 0.49313(17) 0.0471(6) Uani 1 1 d . .
H4 H 0.6827 1.0130 0.4383 0.057 Uiso 1 1 calc R U
C5 C 0.71254(11) 0.8786(3) 0.53881(14) 0.0371(5) Uani 1 1 d . .
C6 C 0.76769(12) 0.8200(3) 0.61990(14) 0.0360(5) Uani 1 1 d . .
C7 C 0.74629(12) 0.7292(2) 0.65817(15) 0.0354(5) Uani 1 1 d . .
C8 C 0.67940(12) 0.7231(2) 0.61044(14) 0.0338(5) Uani 1 1 d . .
C9 C 0.63738(11) 0.6749(2) 0.63271(14) 0.0330(5) Uani 1 1 d . .
H9 H 0.5987 0.7421 0.6004 0.040 Uiso 1 1 calc R U
C10 C 0.67589(12) 0.7042(2) 0.73049(14) 0.0352(5) Uani 1 1 d . .
C11 C 0.73776(12) 0.6558(3) 0.79311(15) 0.0407(6) Uani 1 1 d . .
H11 H 0.7581 0.6744 0.8514 0.049 Uiso 1 1 calc R U
C12 C 0.77633(13) 0.5728(3) 0.77441(16) 0.0439(6) Uani 1 1 d . .
H12A H 0.8159 0.5293 0.8285 0.053 Uiso 1 1 calc R U
H12B H 0.7490 0.4927 0.7336 0.053 Uiso 1 1 calc R U
C13 C 0.64479(14) 0.7964(3) 0.75700(17) 0.0459(6) Uani 1 1 d . .
C14 C 0.5505(2) 0.9353(5) 0.7088(3) 0.0963(14) Uani 1 1 d . .
H14A H 0.5472 0.8847 0.7479 0.144 Uiso 1 1 calc R U
H14B H 0.5065 0.9595 0.6552 0.144 Uiso 1 1 calc R U
H14C H 0.5760 1.0250 0.7361 0.144 Uiso 1 1 calc R U
C15 C 0.60847(11) 0.5178(2) 0.60524(14) 0.0351(5) Uani 1 1 d . .
C16 C 0.56558(12) 0.4705(3) 0.61888(16) 0.0449(6) Uani 1 1 d . .
H16 H 0.5559 0.5336 0.6461 0.054 Uiso 1 1 calc R U
C17 C 0.53733(14) 0.3309(3) 0.59229(18) 0.0544(7) Uani 1 1 d . .
H17 H 0.5091 0.3001 0.6023 0.065 Uiso 1 1 calc R U
C18 C 0.55033(14) 0.2370(3) 0.55129(19) 0.0591(8) Uani 1 1 d . .
H18 H 0.5310 0.1429 0.5337 0.071 Uiso 1 1 calc R U
C19 C 0.59168(15) 0.2818(3) 0.5363(2) 0.0579(7) Uani 1 1 d . .
H19 H 0.6003 0.2186 0.5080 0.070 Uiso 1 1 calc R U
C20 C 0.62094(13) 0.4220(3) 0.56343(17) 0.0463(6) Uani 1 1 d . .
H20 H 0.6492 0.4518 0.5533 0.056 Uiso 1 1 calc R U
Cl1 Cl 0.91784(4) 1.02268(12) 0.65691(6) 0.0794(3) Uani 1 1 d . .
O1 O 0.59403(9) 0.9316(2) 0.49539(13) 0.0540(5) Uani 1 1 d . .
O2 O 0.79625(8) 0.6699(2) 0.73731(10) 0.0446(4) Uani 1 1 d . .
O3 O 0.67248(12) 0.8303(3) 0.83144(13) 0.0770(7) Uani 1 1 d . .
O4 O 0.58344(10) 0.8405(3) 0.68936(13) 0.0641(6) Uani 1 1 d . .
S1 S 0.63583(3) 0.80841(7) 0.50554(3) 0.03743(19) Uani 1 1 d . .

loop_
_atom_site_aniso_label
_atom_site_aniso_U_11
_atom_site_aniso_U_22
_atom_site_aniso_U_33
_atom_site_aniso_U_23
_atom_site_aniso_U_13
_atom_site_aniso_U_12
C1 0.0388(13) 0.0535(15) 0.0385(12) -0.0087(12) 0.0249(11) -0.0041(11)
C2 0.0494(16) 0.0628(17) 0.0495(15) -0.0157(13) 0.0376(14) -0.0173(13)
C3 0.0614(18) 0.0615(17) 0.0490(15) -0.0023(13) 0.0419(15) -0.0141(14)
C4 0.0522(16) 0.0558(16) 0.0369(12) 0.0021(12) 0.0307(12) -0.0050(12)
C5 0.0394(13) 0.0418(13) 0.0313(11) -0.0051(10) 0.0236(11) -0.0061(10)
C6 0.0401(13) 0.0369(12) 0.0336(11) -0.0062(10) 0.0252(11) -0.0021(10)
C7 0.0385(13) 0.0340(11) 0.0324(11) -0.0008(10) 0.0225(11) 0.0012(9)
C8 0.0411(13) 0.0310(11) 0.0296(11) -0.0016(9) 0.0233(11) -0.0027(9)
C9 0.0360(12) 0.0332(11) 0.0299(11) -0.0005(9) 0.0216(10) -0.0017(9)
C10 0.0444(14) 0.0308(11) 0.0337(12) -0.0028(10) 0.0269(11) -0.0079(9)
C11 0.0474(14) 0.0376(12) 0.0319(11) 0.0013(10) 0.0236(11) -0.0054(11)
C12 0.0458(14) 0.0388(13) 0.0377(12) 0.0097(11) 0.0231(12) 0.0046(11)
C13 0.0561(16) 0.0466(14) 0.0422(14) -0.0045(12) 0.0353(14) -0.0056(12)
C14 0.093(3) 0.130(3) 0.082(2) 0.000(2) 0.064(2) 0.043(3)
C15 0.0338(12) 0.0334(11) 0.0281(10) -0.0001(9) 0.0159(10) -0.0022(9)
C16 0.0405(14) 0.0495(14) 0.0390(13) -0.0004(11) 0.0234(12) -0.0055(11)
C17 0.0434(15) 0.0558(16) 0.0470(14) 0.0031(13) 0.0221(13) -0.0143(12)
C18 0.0481(17) 0.0406(14) 0.0502(16) -0.0032(13) 0.0152(14) -0.0116(12)
C19 0.0589(18) 0.0406(15) 0.0572(17) -0.0118(13) 0.0304(15) -0.0031(13)
C20 0.0476(15) 0.0433(14) 0.0484(14) -0.0071(12) 0.0315(13) -0.0057(11)
Cl1 0.0564(5) 0.1157(7) 0.0731(5) -0.0213(5) 0.0453(4) -0.0357(5)
O1 0.0487(11) 0.0521(11) 0.0578(11) 0.0134(9) 0.0333(9) 0.0108(8)
O2 0.0378(9) 0.0507(10) 0.0367(9) 0.0114(8) 0.0206(8) 0.0072(8)
O3 0.0850(16) 0.0974(18) 0.0452(11) -0.0168(11) 0.0410(11) 0.0114(13)
O4 0.0578(12) 0.0861(15) 0.0510(11) -0.0054(11) 0.0367(10) 0.0171(11)
S1 0.0373(3) 0.0427(3) 0.0281(3) -0.0007(2) 0.0195(3) -0.0040(2)

loop_
_atom_type_symbol
_atom_type_description
_atom_type_scat_dispersion_real
_atom_type_scat_dispersion_imag
_atom_type_scat_source
C C 0.0181 0.0091 'International Tables Vol C Tables 4.2.6.8 and 6.1.1.4'
H H 0.0000 0.0000 'International Tables Vol C Tables 4.2.6.8 and 6.1.1.4'
O O 0.0492 0.0322 'International Tables Vol C Tables 4.2.6.8 and 6.1.1.4'
S S 0.3331 0.5567 'International Tables Vol C Tables 4.2.6.8 and 6.1.1.4'
Cl Cl 0.3639 0.7018 'International Tables Vol C Tables 4.2.6.8 and 6.1.1.4'

loop_
_geom_angle_atom_site_label_1
_geom_angle_atom_site_label_2
_geom_angle_atom_site_label_3
_geom_angle
C6 C1 C2 117.9(2)
C6 C1 H1 121.1
C2 C1 H1 121.1
C3 C2 C1 122.3(2)
C3 C2 Cl1 119.2(2)
C1 C2 Cl1 118.4(2)
C2 C3 C4 120.0(2)
C2 C3 H3 120.0
C4 C3 H3 120.0
C3 C4 C5 118.1(2)
C3 C4 H4 120.9
C5 C4 H4 120.9
C4 C5 C6 121.9(2)
C4 C5 S1 126.63(19)
C6 C5 S1 111.49(17)
C1 C6 C5 119.7(2)
C1 C6 C7 129.1(2)
C5 C6 C7 111.0(2)
O2 C7 C8 129.8(2)
O2 C7 C6 115.2(2)
C8 C7 C6 115.0(2)
C7 C8 C9 132.4(2)
C7 C8 S1 110.86(16)
C9 C8 S1 116.33(16)
C8 C9 C15 116.74(18)
C8 C9 C10 109.30(18)
C15 C9 C10 112.26(17)
C8 C9 H9 105.9
C15 C9 H9 105.9
C10 C9 H9 105.9
C11 C10 C13 117.9(2)
C11 C10 C9 122.3(2)
C13 C10 C9 119.7(2)
C10 C11 C12 123.0(2)
C10 C11 H11 118.5
C12 C11 H11 118.5
O2 C12 C11 111.22(19)
O2 C12 H12A 109.4
C11 C12 H12A 109.4
O2 C12 H12B 109.4
C11 C12 H12B 109.4
H12A C12 H12B 108.0
O3 C13 O4 123.1(3)
O3 C13 C10 124.0(3)
O4 C13 C10 112.9(2)
O4 C14 H14A 109.5
O4 C14 H14B 109.5
H14A C14 H14B 109.5
O4 C14 H14C 109.5
H14A C14 H14C 109.5
H14B C14 H14C 109.5
C20 C15 C16 118.3(2)
C20 C15 C9 122.3(2)
C16 C15 C9 119.3(2)
C17 C16 C15 120.3(3)
C17 C16 H16 119.8
C15 C16 H16 119.8
C18 C17 C16 120.8(3)
C18 C17 H17 119.6
C16 C17 H17 119.6
C19 C18 C17 119.9(3)
C19 C18 H18 120.1
C17 C18 H18 120.1
C18 C19 C20 120.0(3)
C18 C19 H19 120.0
C20 C19 H19 120.0
C15 C20 C19 120.7(3)
C15 C20 H20 119.6
C19 C20 H20 119.6
C7 O2 C12 116.22(18)
C13 O4 C14 116.6(2)
O1 S1 C5 110.30(11)
O1 S1 C8 109.42(11)
C5 S1 C8 90.65(11)

loop_
_geom_bond_atom_site_label_1
_geom_bond_atom_site_label_2
_geom_bond_distance
C1 C6 1.374(3)
C1 C2 1.392(4)
C1 H1 0.9300
C2 C3 1.370(4)
C2 Cl1 1.735(3)
C3 C4 1.381(4)
C3 H3 0.9300
C4 C5 1.378(3)
C4 H4 0.9300
C5 C6 1.397(3)
C5 S1 1.779(2)
C6 C7 1.463(3)
C7 O2 1.346(3)
C7 C8 1.350(3)
C8 C9 1.503(3)
C8 S1 1.785(2)
C9 C15 1.527(3)
C9 C10 1.534(3)
C9 H9 0.9800
C10 C11 1.323(3)
C10 C13 1.487(3)
C11 C12 1.493(4)
C11 H11 0.9300
C12 O2 1.450(3)
C12 H12A 0.9700
C12 H12B 0.9700
C13 O3 1.198(3)
C13 O4 1.322(3)
C14 O4 1.439(4)
C14 H14A 0.9600
C14 H14B 0.9600
C14 H14C 0.9600
C15 C20 1.383(3)
C15 C16 1.391(3)
C16 C17 1.377(4)
C16 H16 0.9300
C17 C18 1.370(4)
C17 H17 0.9300
C18 C19 1.366(4)
C18 H18 0.9300
C19 C20 1.390(4)
C19 H19 0.9300
C20 H20 0.9300
O1 S1 1.4795(19)

loop_
_geom_torsion_atom_site_label_1
_geom_torsion_atom_site_label_2
_geom_torsion_atom_site_label_3
_geom_torsion_atom_site_label_4
_geom_torsion
C6 C1 C2 C3 -1.4(4)
C6 C1 C2 Cl1 176.89(19)
C1 C2 C3 C4 -1.4(4)
Cl1 C2 C3 C4 -179.6(2)
C2 C3 C4 C5 3.1(4)
C3 C4 C5 C6 -2.2(4)
C3 C4 C5 S1 178.1(2)
C2 C1 C6 C5 2.2(3)
C2 C1 C6 C7 -172.0(2)
C4 C5 C6 C1 -0.5(4)
S1 C5 C6 C1 179.24(18)
C4 C5 C6 C7 174.7(2)
S1 C5 C6 C7 -5.6(2)
C1 C6 C7 O2 -4.4(3)
C5 C6 C7 O2 -178.97(19)
C1 C6 C7 C8 172.8(2)
C5 C6 C7 C8 -1.8(3)
O2 C7 C8 C9 12.6(4)
C6 C7 C8 C9 -164.0(2)
O2 C7 C8 S1 -175.1(2)
C6 C7 C8 S1 8.2(2)
C7 C8 C9 C15 -99.0(3)
S1 C8 C9 C15 89.1(2)
C7 C8 C9 C10 29.8(3)
S1 C8 C9 C10 -142.16(16)
C8 C9 C10 C11 -52.2(3)
C15 C9 C10 C11 79.0(3)
C8 C9 C10 C13 124.7(2)
C15 C9 C10 C13 -104.1(2)
C13 C10 C11 C12 -175.0(2)
C9 C10 C11 C12 2.0(4)
C10 C11 C12 O2 71.5(3)
C11 C10 C13 O3 0.5(4)
C9 C10 C13 O3 -176.5(3)
C11 C10 C13 O4 179.1(2)
C9 C10 C13 O4 2.1(3)
C8 C9 C15 C20 1.3(3)
C10 C9 C15 C20 -126.1(2)
C8 C9 C15 C16 -175.8(2)
C10 C9 C15 C16 56.9(3)
C20 C15 C16 C17 0.9(4)
C9 C15 C16 C17 178.1(2)
C15 C16 C17 C18 -0.7(4)
C16 C17 C18 C19 -0.1(4)
C17 C18 C19 C20 0.6(4)
C16 C15 C20 C19 -0.4(4)
C9 C15 C20 C19 -177.5(2)
C18 C19 C20 C15 -0.3(4)
C8 C7 O2 C12 6.6(3)
C6 C7 O2 C12 -176.74(19)
C11 C12 O2 C7 -64.3(3)
O3 C13 O4 C14 1.0(5)
C10 C13 O4 C14 -177.6(3)
C4 C5 S1 O1 -60.7(2)
C6 C5 S1 O1 119.55(18)
C4 C5 S1 C8 -171.8(2)
C6 C5 S1 C8 8.53(18)
C7 C8 S1 O1 -121.32(17)
C9 C8 S1 O1 52.31(19)
C7 C8 S1 C5 -9.49(18)
C9 C8 S1 C5 164.14(17)
